data_7251698
loop_
_publ_author_name
'Tang, Yan'
'Ponnam, Devendar'
'Ma, Zhifeng'
'Tao, Xiong'
'Sun, Long'
'Yang, Hekun'
'Chen, Jingchao'
'Fan, Baomin'

_publ_section_title
;
 Visible light-mediated stereoselective haloalkylation of bicyclic alkenes
;
_journal_issue 5
_journal_name_full 'Green Chemistry'
_journal_page_first 2422
_journal_page_last 2428
_journal_paper_doi 10.1039/D5GC05217C
_journal_volume 28
_journal_year 2026
_chemical_formula_moiety 'C12 H10 I N O'
_chemical_formula_sum 'C12 H10 I N O'
_chemical_formula_weight 311.11
_chemical_name_systematic 1
_space_group_crystal_system monoclinic
_space_group_IT_number 14
_space_group_name_Hall '-P 2ybc'
_space_group_name_H-M_alt 'P 1 21/c 1'
_atom_sites_solution_hydrogens geom
_atom_sites_solution_primary dual
_audit_creation_date 2024-11-21
_audit_creation_method
;
Olex2 1.5
(compiled 2024.02.16 svn.r378c4104 for OlexSys, GUI svn.r6928)
;
_audit_update_record
;
2025-04-11 deposited with the CCDC.	2025-12-30 downloaded from the CCDC.
;
_cell_angle_alpha 90
_cell_angle_beta 101.071(6)
_cell_angle_gamma 90
_cell_formula_units_Z 4
_cell_length_a 13.9738(8)
_cell_length_b 8.8365(4)
_cell_length_c 9.5185(5)
_cell_measurement_reflns_used 4509
_cell_measurement_temperature 293
_cell_measurement_theta_max 27.3760
_cell_measurement_theta_min 4.3370
_cell_volume 1153.47(11)
_computing_cell_refinement 'CrysAlisPro 1.171.42.90a (Rigaku OD, 2023)'
_computing_data_collection 'CrysAlisPro 1.171.42.90a (Rigaku OD, 2023)'
_computing_data_reduction 'CrysAlisPro 1.171.42.90a (Rigaku OD, 2023)'
_computing_molecular_graphics 'Olex2 1.5 (Dolomanov et al., 2009)'
_computing_publication_material 'Olex2 1.5 (Dolomanov et al., 2009)'
_computing_structure_refinement 'SHELXL 2018/3 (Sheldrick, 2015)'
_computing_structure_solution 'SHELXT 2018/2 (Sheldrick, 2018)'
_diffrn_ambient_temperature 293
_diffrn_detector 'CCD plate'
_diffrn_detector_area_resol_mean 8.0353
_diffrn_detector_type EosS2
_diffrn_measured_fraction_theta_full 0.998
_diffrn_measured_fraction_theta_max 0.887
_diffrn_measurement_details
;
List of Runs (angles in degrees, time in seconds):

  # Type    Start    End  Width  t~exp~   \w     \q     \k     \f   Frames
#--------------------------------------------------------------------------
  1  \w    -88.00 -39.00   1.00    2.57    --  -15.92-178.00   0.00   49
  2  \w    -45.00  55.00   1.00    2.57    --  -15.92  19.00  60.00  100
  3  \w    -45.00  55.00   1.00    2.57    --  -15.92  19.00 -30.00  100
  4  \w    -50.00  30.00   1.00    2.57    --   16.85 -57.00-180.00   80
  5  \w    -10.00  42.00   1.00    2.57    --   16.85  77.00 -30.00   52
;
_diffrn_measurement_device 'four-circle diffractometer'
_diffrn_measurement_device_type 'SuperNova, Single source at offset/far, EosS2'
_diffrn_measurement_method '\w scans'
_diffrn_orient_matrix_type 'CrysAlisPro convention (1999,Acta A55,543-557)'
_diffrn_orient_matrix_UB_11 0.0477129000
_diffrn_orient_matrix_UB_12 0.0165421000
_diffrn_orient_matrix_UB_13 0.0377457000
_diffrn_orient_matrix_UB_21 -0.0192513000
_diffrn_orient_matrix_UB_22 0.0545328000
_diffrn_orient_matrix_UB_23 0.0416307000
_diffrn_orient_matrix_UB_31 -0.0048435000
_diffrn_orient_matrix_UB_32 -0.0566312000
_diffrn_orient_matrix_UB_33 0.0510556000
_diffrn_radiation_monochromator mirror
_diffrn_radiation_probe x-ray
_diffrn_radiation_type 'Mo K\a'
_diffrn_radiation_wavelength 0.71073
_diffrn_reflns_av_R_equivalents 0.0395
_diffrn_reflns_av_unetI/netI 0.0392
_diffrn_reflns_Laue_measured_fraction_full 0.998
_diffrn_reflns_Laue_measured_fraction_max 0.887
_diffrn_reflns_limit_h_max 19
_diffrn_reflns_limit_h_min -18
_diffrn_reflns_limit_k_max 11
_diffrn_reflns_limit_k_min -12
_diffrn_reflns_limit_l_max 12
_diffrn_reflns_limit_l_min -11
_diffrn_reflns_number 9557
_diffrn_reflns_point_group_measured_fraction_full 0.998
_diffrn_reflns_point_group_measured_fraction_max 0.887
_diffrn_reflns_theta_full 25.242
_diffrn_reflns_theta_max 29.304
_diffrn_reflns_theta_min 3.322
_diffrn_source 'micro-focus sealed X-ray tube'
_diffrn_source_type 'SuperNova (Mo) X-ray Source'
_exptl_absorpt_coefficient_mu 2.749
_exptl_absorpt_correction_T_max 1.00000
_exptl_absorpt_correction_T_min 0.33524
_exptl_absorpt_correction_type multi-scan
_exptl_absorpt_process_details
;
CrysAlisPro 1.171.42.90a (Rigaku Oxford Diffraction, 2023)
Empirical absorption correction using spherical harmonics,
implemented in SCALE3 ABSPACK scaling algorithm.
;
_exptl_crystal_colour 'clear light colourless'
_exptl_crystal_colour_lustre clear
_exptl_crystal_colour_modifier light
_exptl_crystal_colour_primary colourless
_exptl_crystal_density_diffrn 1.792
_exptl_crystal_description block
_exptl_crystal_F_000 600
_exptl_crystal_size_max 0.07
_exptl_crystal_size_mid 0.06
_exptl_crystal_size_min 0.05
_refine_diff_density_max 0.376
_refine_diff_density_min -1.091
_refine_diff_density_rms 0.110
_refine_ls_extinction_method none
_refine_ls_goodness_of_fit_ref 1.071
_refine_ls_hydrogen_treatment constr
_refine_ls_matrix_type full
_refine_ls_number_parameters 136
_refine_ls_number_reflns 2795
_refine_ls_number_restraints 0
_refine_ls_restrained_S_all 1.071
_refine_ls_R_factor_all 0.0471
_refine_ls_R_factor_gt 0.0356
_refine_ls_shift/su_max 0.000
_refine_ls_shift/su_mean 0.000
_refine_ls_structure_factor_coef Fsqd
_refine_ls_weighting_details 'w=1/[\s^2^(Fo^2^)+(0.0351P)^2^+0.2292P] where P=(Fo^2^+2Fc^2^)/3'
_refine_ls_weighting_scheme calc
_refine_ls_wR_factor_gt 0.0774
_refine_ls_wR_factor_ref 0.0844
_reflns_Friedel_coverage 0.000
_reflns_number_gt 2282
_reflns_number_total 2795
_reflns_threshold_expression 'I > 2\s(I)'
_cod_data_source_file d5gc05217c2.cif
_cod_data_source_block 1120-b_auto
_cod_database_code 7251698
_shelx_shelxl_version_number 2018/3
_shelx_space_group_comment
;
The symmetry employed for this shelxl refinement is uniquely defined
by the following loop, which should always be used as a source of
symmetry information in preference to the above space-group names.
They are only intended as comments.
;
_shelx_estimated_absorpt_t_max 0.875
_shelx_estimated_absorpt_t_min 0.831
_olex2_refinement_description
;
1. Fixed Uiso
 At 1.2 times of:
  All C(H) groups, All C(H,H) groups
2.a Ternary CH refined with riding coordinates:
 C003(H003), C004(H004), C009(H009), C00B(H00C)
2.b Secondary CH2 refined with riding coordinates:
 C007(H00A,H00B)
2.c Aromatic/amide H refined with riding coordinates:
 C00C(H00D), C00D(H00E), C00E(H00F), C00F(H00G)
;
_olex2_submission_special_instructions 'No special instructions were received'
_oxdiff_exptl_absorpt_empirical_details
;
Empirical correction (ABSPACK) includes:
- Absorption correction using spherical harmonics
- Frame scaling
;
_oxdiff_exptl_absorpt_empirical_full_max 2.238
_oxdiff_exptl_absorpt_empirical_full_min 0.582

loop_
_space_group_symop_operation_xyz
'x, y, z'
'-x, y+1/2, -z+1/2'
'-x, -y, -z'
'x, -y-1/2, z-1/2'

loop_
_atom_site_label
_atom_site_type_symbol
_atom_site_fract_x
_atom_site_fract_y
_atom_site_fract_z
_atom_site_U_iso_or_equiv
_atom_site_adp_type
_atom_site_occupancy
_atom_site_site_symmetry_order
_atom_site_calc_flag
_atom_site_refinement_flags_posn
_atom_site_refinement_flags_adp
_atom_site_refinement_flags_occupancy
_atom_site_disorder_assembly
_atom_site_disorder_group
I001 I 0.67220(2) 0.33226(3) 0.26562(2) 0.05262(12) Uani 1 1 d . . . . .
O002 O 0.87964(16) 0.6053(3) 0.5426(2) 0.0428(5) Uani 1 1 d . . . . .
C003 C 0.8022(2) 0.4429(3) 0.3725(3) 0.0351(6) Uani 1 1 d . . . . .
H003 H 0.855744 0.369607 0.385152 0.042 Uiso 1 1 calc R U . . .
C004 C 0.8330(2) 0.5843(3) 0.2952(3) 0.0316(6) Uani 1 1 d . . . . .
H004 H 0.780607 0.615422 0.216639 0.038 Uiso 1 1 calc R U . . .
C005 C 0.7469(2) 0.7457(4) 0.4410(3) 0.0338(6) Uani 1 1 d . . . . .
C006 C 0.7125(2) 0.6204(4) 0.5054(3) 0.0366(7) Uani 1 1 d . . . . .
C007 C 0.9287(2) 0.5609(4) 0.2409(3) 0.0401(7) Uani 1 1 d . . . . .
H00A H 0.947424 0.655759 0.202565 0.048 Uiso 1 1 calc R U . . .
H00B H 0.979646 0.532846 0.320916 0.048 Uiso 1 1 calc R U . . .
N008 N 0.9145(3) 0.3555(4) 0.0436(5) 0.0761(12) Uani 1 1 d . . . . .
C009 C 0.7946(2) 0.5068(4) 0.5204(3) 0.0397(7) Uani 1 1 d . . . . .
H009 H 0.794595 0.430442 0.595044 0.048 Uiso 1 1 calc R U . . .
C00A C 0.9211(2) 0.4451(4) 0.1311(4) 0.0456(8) Uani 1 1 d . . . . .
C00B C 0.8461(2) 0.7017(3) 0.4186(3) 0.0363(7) Uani 1 1 d . . . . .
H00C H 0.889293 0.786711 0.408247 0.044 Uiso 1 1 calc R U . . .
C00C C 0.6894(3) 0.8731(4) 0.4059(3) 0.0438(8) Uani 1 1 d . . . . .
H00D H 0.711892 0.955970 0.361458 0.053 Uiso 1 1 calc R U . . .
C00D C 0.6207(3) 0.6194(5) 0.5370(4) 0.0514(9) Uani 1 1 d . . . . .
H00E H 0.597668 0.535688 0.579497 0.062 Uiso 1 1 calc R U . . .
C00E C 0.5976(3) 0.8724(5) 0.4391(4) 0.0573(10) Uani 1 1 d . . . . .
H00F H 0.558104 0.957263 0.418055 0.069 Uiso 1 1 calc R U . . .
C00F C 0.5628(3) 0.7492(5) 0.5029(4) 0.0575(10) Uani 1 1 d . . . . .
H00G H 0.500358 0.752083 0.523423 0.069 Uiso 1 1 calc R U . . .

loop_
_atom_site_aniso_label
_atom_site_aniso_U_11
_atom_site_aniso_U_22
_atom_site_aniso_U_33
_atom_site_aniso_U_23
_atom_site_aniso_U_13
_atom_site_aniso_U_12
I001 0.05424(18) 0.04374(17) 0.05830(18) -0.00706(10) 0.00681(12) -0.01588(10)
O002 0.0386(12) 0.0482(13) 0.0359(11) 0.0033(10) -0.0070(9) 0.0007(10)
C003 0.0331(15) 0.0291(15) 0.0405(15) 0.0046(13) 0.0006(12) 0.0018(12)
C004 0.0305(15) 0.0287(15) 0.0338(14) 0.0017(12) 0.0023(11) 0.0012(11)
C005 0.0394(17) 0.0331(17) 0.0278(13) -0.0058(12) 0.0037(12) 0.0017(13)
C006 0.0414(18) 0.0422(18) 0.0246(13) -0.0012(13) 0.0024(12) -0.0002(14)
C007 0.0318(16) 0.0443(19) 0.0430(16) 0.0008(14) 0.0036(13) 0.0003(14)
N008 0.061(2) 0.068(3) 0.104(3) -0.039(2) 0.027(2) -0.0058(18)
C009 0.0439(18) 0.0390(18) 0.0341(14) 0.0091(13) 0.0022(13) -0.0011(14)
C00A 0.0339(17) 0.0414(19) 0.063(2) -0.0045(17) 0.0140(15) 0.0041(14)
C00B 0.0400(17) 0.0321(16) 0.0340(15) 0.0017(13) 0.0004(13) -0.0024(13)
C00C 0.057(2) 0.0333(17) 0.0410(17) -0.0034(14) 0.0082(15) 0.0057(15)
C00D 0.054(2) 0.063(2) 0.0393(17) -0.0039(17) 0.0131(16) -0.0087(19)
C00E 0.054(2) 0.063(2) 0.054(2) -0.0100(19) 0.0078(18) 0.023(2)
C00F 0.044(2) 0.076(3) 0.056(2) -0.008(2) 0.0178(17) 0.009(2)

loop_
_atom_type_symbol
_atom_type_description
_atom_type_scat_dispersion_real
_atom_type_scat_dispersion_imag
_atom_type_scat_source
C C 0.0033 0.0016 'International Tables Vol C Tables 4.2.6.8 and 6.1.1.4'
H H 0.0000 0.0000 'International Tables Vol C Tables 4.2.6.8 and 6.1.1.4'
I I -0.4742 1.8119 'International Tables Vol C Tables 4.2.6.8 and 6.1.1.4'
N N 0.0061 0.0033 'International Tables Vol C Tables 4.2.6.8 and 6.1.1.4'
O O 0.0106 0.0060 'International Tables Vol C Tables 4.2.6.8 and 6.1.1.4'

loop_
_geom_angle_atom_site_label_1
_geom_angle_atom_site_label_2
_geom_angle_atom_site_label_3
_geom_angle
_geom_angle_site_symmetry_1
_geom_angle_site_symmetry_3
_geom_angle_publ_flag
C009 O002 C00B 96.1(2) . . ?
I001 C003 H003 108.4 . . ?
C004 C003 I001 115.46(18) . . ?
C004 C003 H003 108.4 . . ?
C009 C003 I001 113.7(2) . . ?
C009 C003 H003 108.4 . . ?
C009 C003 C004 102.3(2) . . ?
C003 C004 H004 110.6 . . ?
C007 C004 C003 112.9(2) . . ?
C007 C004 H004 110.6 . . ?
C007 C004 C00B 111.2(2) . . ?
C00B C004 C003 100.5(2) . . ?
C00B C004 H004 110.6 . . ?
C006 C005 C00B 105.3(3) . . ?
C00C C005 C006 121.2(3) . . ?
C00C C005 C00B 133.4(3) . . ?
C005 C006 C009 104.5(3) . . ?
C00D C006 C005 121.1(3) . . ?
C00D C006 C009 134.4(3) . . ?
C004 C007 H00A 109.0 . . ?
C004 C007 H00B 109.0 . . ?
H00A C007 H00B 107.8 . . ?
C00A C007 C004 112.9(3) . . ?
C00A C007 H00A 109.0 . . ?
C00A C007 H00B 109.0 . . ?
O002 C009 C003 98.9(2) . . ?
O002 C009 C006 101.6(2) . . ?
O002 C009 H009 114.9 . . ?
C003 C009 H009 114.9 . . ?
C006 C009 C003 110.0(2) . . ?
C006 C009 H009 114.9 . . ?
N008 C00A C007 179.0(4) . . ?
O002 C00B C004 101.2(2) . . ?
O002 C00B C005 101.5(2) . . ?
O002 C00B H00C 114.9 . . ?
C004 C00B H00C 114.9 . . ?
C005 C00B C004 107.7(2) . . ?
C005 C00B H00C 114.9 . . ?
C005 C00C H00D 121.2 . . ?
C00E C00C C005 117.5(3) . . ?
C00E C00C H00D 121.2 . . ?
C006 C00D H00E 121.1 . . ?
C006 C00D C00F 117.7(4) . . ?
C00F C00D H00E 121.1 . . ?
C00C C00E H00F 119.1 . . ?
C00C C00E C00F 121.8(4) . . ?
C00F C00E H00F 119.1 . . ?
C00D C00F H00G 119.7 . . ?
C00E C00F C00D 120.6(4) . . ?
C00E C00F H00G 119.7 . . ?

loop_
_geom_bond_atom_site_label_1
_geom_bond_atom_site_label_2
_geom_bond_distance
_geom_bond_site_symmetry_2
_geom_bond_publ_flag
I001 C003 2.140(3) . ?
O002 C009 1.455(4) . ?
O002 C00B 1.458(3) . ?
C003 H003 0.9800 . ?
C003 C004 1.553(4) . ?
C003 C009 1.539(4) . ?
C004 H004 0.9800 . ?
C004 C007 1.536(4) . ?
C004 C00B 1.552(4) . ?
C005 C006 1.394(4) . ?
C005 C00B 1.494(4) . ?
C005 C00C 1.386(4) . ?
C006 C009 1.510(4) . ?
C006 C00D 1.373(5) . ?
C007 H00A 0.9700 . ?
C007 H00B 0.9700 . ?
C007 C00A 1.453(5) . ?
N008 C00A 1.139(4) . ?
C009 H009 0.9800 . ?
C00B H00C 0.9800 . ?
C00C H00D 0.9300 . ?
C00C C00E 1.379(5) . ?
C00D H00E 0.9300 . ?
C00D C00F 1.406(6) . ?
C00E H00F 0.9300 . ?
C00E C00F 1.379(6) . ?
C00F H00G 0.9300 . ?

loop_
_geom_torsion_atom_site_label_1
_geom_torsion_atom_site_label_2
_geom_torsion_atom_site_label_3
_geom_torsion_atom_site_label_4
_geom_torsion
_geom_torsion_site_symmetry_1
_geom_torsion_site_symmetry_2
_geom_torsion_site_symmetry_3
_geom_torsion_site_symmetry_4
_geom_torsion_publ_flag
I001 C003 C004 C007 -113.0(2) . . . . ?
I001 C003 C004 C00B 128.5(2) . . . . ?
I001 C003 C009 O002 -165.24(17) . . . . ?
I001 C003 C009 C006 -59.4(3) . . . . ?
C003 C004 C007 C00A 64.4(3) . . . . ?
C003 C004 C00B O002 32.4(3) . . . . ?
C003 C004 C00B C005 -73.7(3) . . . . ?
C004 C003 C009 O002 -40.1(3) . . . . ?
C004 C003 C009 C006 65.7(3) . . . . ?
C005 C006 C009 O002 32.3(3) . . . . ?
C005 C006 C009 C003 -71.7(3) . . . . ?
C005 C006 C00D C00F -0.3(5) . . . . ?
C005 C00C C00E C00F -1.1(5) . . . . ?
C006 C005 C00B O002 -33.5(3) . . . . ?
C006 C005 C00B C004 72.3(3) . . . . ?
C006 C005 C00C C00E 1.1(4) . . . . ?
C006 C00D C00F C00E 0.3(5) . . . . ?
C007 C004 C00B O002 -87.4(3) . . . . ?
C007 C004 C00B C005 166.6(2) . . . . ?
C009 O002 C00B C004 -58.8(3) . . . . ?
C009 O002 C00B C005 52.1(3) . . . . ?
C009 C003 C004 C007 123.0(3) . . . . ?
C009 C003 C004 C00B 4.6(3) . . . . ?
C009 C006 C00D C00F -178.2(3) . . . . ?
C00B O002 C009 C003 61.1(2) . . . . ?
C00B O002 C009 C006 -51.5(2) . . . . ?
C00B C004 C007 C00A 176.5(3) . . . . ?
C00B C005 C006 C009 0.8(3) . . . . ?
C00B C005 C006 C00D -177.7(3) . . . . ?
C00B C005 C00C C00E 177.5(3) . . . . ?
C00C C005 C006 C009 178.0(3) . . . . ?
C00C C005 C006 C00D -0.4(4) . . . . ?
C00C C005 C00B O002 149.7(3) . . . . ?
C00C C005 C00B C004 -104.4(4) . . . . ?
C00C C00E C00F C00D 0.4(6) . . . . ?
C00D C006 C009 O002 -149.5(3) . . . . ?
C00D C006 C009 C003 106.5(4) . . . . ?
